data_7007496
loop_
_publ_author_name
'Mondry, Anna'
'Janicki, Rafa\/l'

_publ_section_title
;
 From structural properties of the EuIII complex with
 ethylenediaminetetra(methylenephosphonic acid) (H8EDTMP) towards
 biomedical applications.
;
_journal_issue 39
_journal_name_full 'Dalton transactions (Cambridge, England : 2003)'
_journal_page_first 4702
_journal_page_last 4710
_journal_paper_doi 10.1039/b606420e
_journal_year 2006
_chemical_formula_sum 'C14 H74 Eu N23 O25 P4'
_chemical_formula_weight 1240.80
_chemical_name_systematic
;
?
;
_space_group_IT_number 14
_symmetry_cell_setting monoclinic
_symmetry_space_group_name_Hall '-P 2yn'
_symmetry_space_group_name_H-M 'P 1 21/n 1'
_atom_sites_solution_hydrogens geom
_atom_sites_solution_primary vecmap
_atom_sites_solution_secondary difmap
_audit_creation_method SHELXL-97
_cell_angle_alpha 90.00
_cell_angle_beta 101.85(3)
_cell_angle_gamma 90.00
_cell_formula_units_Z 4
_cell_length_a 12.407(4)
_cell_length_b 16.606(6)
_cell_length_c 24.071(9)
_cell_measurement_reflns_used no
_cell_measurement_temperature 100(2)
_cell_measurement_theta_max 28.5
_cell_measurement_theta_min 3
_cell_volume 4854(3)
_computing_cell_refinement 'CrysAlis RED ver. 1.171'
_computing_data_collection 'CrysAlis CCD ver. 1.171'
_computing_data_reduction 'CrysAlis RED ver. 1.171'
_computing_structure_refinement 'SHELXL-97 (Sheldrick, 1997)'
_computing_structure_solution 'SHELXS-97 (Sheldrick, 1990)'
_diffrn_ambient_temperature 100(2)
_diffrn_measured_fraction_theta_full 0.912
_diffrn_measured_fraction_theta_max 0.912
_diffrn_measurement_device_type 'Kuma KM4 with a CCD counter'
_diffrn_measurement_method '\w scan'
_diffrn_radiation_monochromator graphite
_diffrn_radiation_source 'fine-focus sealed tube'
_diffrn_radiation_type MoK\a
_diffrn_radiation_wavelength 0.71073
_diffrn_reflns_av_R_equivalents 0.0415
_diffrn_reflns_av_sigmaI/netI 0.0719
_diffrn_reflns_limit_h_max 16
_diffrn_reflns_limit_h_min -16
_diffrn_reflns_limit_k_max 17
_diffrn_reflns_limit_k_min -21
_diffrn_reflns_limit_l_max 31
_diffrn_reflns_limit_l_min -31
_diffrn_reflns_number 31261
_diffrn_reflns_theta_full 28.48
_diffrn_reflns_theta_max 28.48
_diffrn_reflns_theta_min 2.92
_exptl_absorpt_coefficient_mu 1.525
_exptl_absorpt_correction_T_max 0.843
_exptl_absorpt_correction_T_min 0.773
_exptl_absorpt_correction_type 'analytical, from the shape'
_exptl_crystal_colour colourless
_exptl_crystal_density_diffrn 1.698
_exptl_crystal_density_method 'not measured'
_exptl_crystal_description irreguler
_exptl_crystal_F_000 2568
_exptl_crystal_size_max 0.4
_exptl_crystal_size_mid 0.25
_exptl_crystal_size_min 0.2
_refine_diff_density_max 1.021
_refine_diff_density_min -0.590
_refine_diff_density_rms 0.105
_refine_ls_extinction_method none
_refine_ls_goodness_of_fit_ref 0.935
_refine_ls_hydrogen_treatment mixed
_refine_ls_matrix_type full
_refine_ls_number_parameters 662
_refine_ls_number_reflns 11207
_refine_ls_number_restraints 0
_refine_ls_restrained_S_all 0.935
_refine_ls_R_factor_all 0.0618
_refine_ls_R_factor_gt 0.0336
_refine_ls_shift/su_max 0.002
_refine_ls_shift/su_mean 0.000
_refine_ls_structure_factor_coef Fsqd
_refine_ls_weighting_details 'calc w=1/[\s^2^(Fo^2^)+(0.0300P)^2^+0.0000P] where P=(Fo^2^+2Fc^2^)/3'
_refine_ls_weighting_scheme calc
_refine_ls_wR_factor_gt 0.0617
_refine_ls_wR_factor_ref 0.0660
_reflns_number_gt 7933
_reflns_number_total 11207
_reflns_threshold_expression >2sigma(I)
_cod_data_source_file b606420e.txt
_cod_data_source_block euepabs
_cod_original_sg_symbol_H-M 'P 1 2(1)/n 1'
_cod_database_code 7007496

loop_
_symmetry_equiv_pos_as_xyz
'x, y, z'
'-x+1/2, y+1/2, -z+1/2'
'-x, -y, -z'
'x-1/2, -y-1/2, z-1/2'

loop_
_atom_site_label
_atom_site_type_symbol
_atom_site_fract_x
_atom_site_fract_y
_atom_site_fract_z
_atom_site_U_iso_or_equiv
_atom_site_adp_type
_atom_site_occupancy
_atom_site_calc_flag
_atom_site_refinement_flags
_atom_site_disorder_assembly
_atom_site_disorder_group
Eu1 Eu 0.524784(13) 0.864920(9) 0.817458(6) 0.01077(4) Uani 1 d . . .
P1 P 0.32189(7) 0.98853(5) 0.85950(3) 0.01153(17) Uani 1 d . . .
P2 P 0.71527(7) 1.02367(5) 0.86060(3) 0.01532(19) Uani 1 d . . .
P3 P 0.40904(7) 0.71847(5) 0.89521(3) 0.01210(17) Uani 1 d . . .
P4 P 0.77390(7) 0.75312(5) 0.84613(3) 0.01198(17) Uani 1 d . . .
O1 O 0.47405(18) 0.73894(12) 0.84961(9) 0.0176(5) Uani 1 d . . .
O2 O 0.29853(17) 0.67889(13) 0.87239(10) 0.0223(6) Uani 1 d . . .
O3 O 0.47787(17) 0.66765(12) 0.94262(8) 0.0133(5) Uani 1 d . . .
O4 O 0.20712(17) 0.96431(12) 0.86706(9) 0.0149(5) Uani 1 d . . .
O5 O 0.32900(16) 1.07993(12) 0.85339(8) 0.0135(5) Uani 1 d . . .
O6 O 0.35858(17) 0.94245(12) 0.81121(8) 0.0143(5) Uani 1 d . . .
O7 O 0.70379(17) 1.08290(12) 0.90777(9) 0.0157(5) Uani 1 d . . .
O8 O 0.60237(18) 0.99406(12) 0.82818(9) 0.0195(5) Uani 1 d . . .
O9 O 0.7858(2) 1.05652(13) 0.82098(9) 0.0253(6) Uani 1 d . . .
O10 O 0.67673(17) 0.78676(12) 0.80260(8) 0.0144(5) Uani 1 d . . .
O11 O 0.77355(17) 0.66160(12) 0.85213(9) 0.0157(5) Uani 1 d . . .
O12 O 0.88404(17) 0.78266(12) 0.83561(9) 0.0163(5) Uani 1 d . . .
C20 C 0.4394(2) 0.84480(17) 0.69864(13) 0.0121(7) Uani 1 d . . .
O21 O 0.40027(17) 0.83654(12) 0.64584(8) 0.0155(5) Uani 1 d . . .
O22 O 0.51555(17) 0.89830(12) 0.71764(8) 0.0141(5) Uani 1 d . . .
O23 O 0.40640(17) 0.80211(12) 0.73670(9) 0.0159(5) Uani 1 d . . .
C1 C 0.3777(2) 0.81748(17) 0.92161(13) 0.0132(7) Uani 1 d . . .
H1A H 0.3088 0.8369 0.8990 0.016 Uiso 1 calc R . .
H1B H 0.3686 0.8122 0.9605 0.016 Uiso 1 calc R . .
C2 C 0.4233(2) 0.95957(17) 0.92337(13) 0.0126(7) Uani 1 d . . .
H2A H 0.4842 0.9973 0.9290 0.015 Uiso 1 calc R . .
H2B H 0.3893 0.9628 0.9562 0.015 Uiso 1 calc R . .
C3 C 0.5607(2) 0.86037(18) 0.96694(12) 0.0111(6) Uani 1 d . . .
H3A H 0.5729 0.8027 0.9700 0.013 Uiso 1 calc R . .
H3B H 0.5426 0.8788 1.0022 0.013 Uiso 1 calc R . .
C4 C 0.6655(2) 0.90131(18) 0.95896(12) 0.0120(7) Uani 1 d . . .
H4A H 0.6539 0.9591 0.9571 0.014 Uiso 1 calc R . .
H4B H 0.7237 0.8901 0.9916 0.014 Uiso 1 calc R . .
C5 C 0.7817(2) 0.93270(17) 0.89263(13) 0.0130(7) Uani 1 d . . .
H5A H 0.8221 0.9079 0.8667 0.016 Uiso 1 calc R . .
H5B H 0.8340 0.9467 0.9270 0.016 Uiso 1 calc R . .
C6 C 0.7520(2) 0.79325(17) 0.91383(12) 0.0115(6) Uani 1 d . . .
H6A H 0.7048 0.7569 0.9295 0.014 Uiso 1 calc R . .
H6B H 0.8221 0.7965 0.9405 0.014 Uiso 1 calc R . .
N1 N 0.46609(19) 0.87705(14) 0.91925(10) 0.0097(5) Uani 1 d . . .
N2 N 0.70087(19) 0.87409(14) 0.90657(10) 0.0102(5) Uani 1 d . . .
C7 C 0.9589(3) 0.60938(19) 0.99585(14) 0.0191(8) Uani 1 d . . .
N71 N 0.9590(2) 0.63923(15) 0.94496(10) 0.0176(6) Uani 1 d . . .
H71A H 0.8981 0.6438 0.9205 0.021 Uiso 1 calc R . .
H71B H 1.0199 0.6541 0.9363 0.021 Uiso 1 calc R . .
N72 N 1.0525(2) 0.60140(18) 1.03382(12) 0.0291(7) Uani 1 d . . .
H72A H 1.0518 0.5815 1.0667 0.035 Uiso 1 calc R . .
H72B H 1.1137 0.6161 1.0255 0.035 Uiso 1 calc R . .
N73 N 0.8661(2) 0.58629(19) 1.00980(13) 0.0340(8) Uani 1 d . . .
H73A H 0.8048 0.5906 0.9857 0.041 Uiso 1 calc R . .
H73B H 0.8669 0.5669 1.0430 0.041 Uiso 1 calc R . .
C8 C 0.0954(3) 1.15289(18) 0.91870(13) 0.0135(7) Uani 1 d . . .
N81 N 0.0930(2) 1.07699(15) 0.93460(11) 0.0170(6) Uani 1 d . . .
H81A H 0.1406 1.0434 0.9269 0.020 Uiso 1 calc R . .
H81B H 0.0439 1.0611 0.9527 0.020 Uiso 1 calc R . .
N82 N 0.1705(2) 1.17835(15) 0.89084(11) 0.0162(6) Uani 1 d . . .
H82A H 0.2185 1.1453 0.8829 0.019 Uiso 1 calc R . .
H82B H 0.1713 1.2280 0.8807 0.019 Uiso 1 calc R . .
N83 N 0.0244(2) 1.20587(16) 0.93244(11) 0.0189(6) Uani 1 d . . .
H83A H -0.0232 1.1906 0.9517 0.023 Uiso 1 calc R . .
H83B H 0.0261 1.2553 0.9220 0.023 Uiso 1 calc R . .
C91 C 0.1160(3) 0.8030(2) 0.71296(14) 0.0223(8) Uani 1 d . . .
N91 N 0.1466(2) 0.86768(17) 0.74544(11) 0.0279(7) Uani 1 d . . .
H91A H 0.2153 0.8770 0.7585 0.033 Uiso 1 calc R . .
H91B H 0.0975 0.8999 0.7533 0.033 Uiso 1 calc R . .
N92 N 0.0098(2) 0.78973(17) 0.69310(11) 0.0248(7) Uani 1 d . . .
H92A H -0.0109 0.7484 0.6721 0.030 Uiso 1 calc R . .
H92B H -0.0385 0.8224 0.7012 0.030 Uiso 1 calc R . .
N93 N 0.1910(2) 0.75348(16) 0.70088(11) 0.0222(7) Uani 1 d . . .
H93A H 0.1712 0.7120 0.6799 0.027 Uiso 1 calc R . .
H93B H 0.2597 0.7627 0.7140 0.027 Uiso 1 calc R . .
C10 C 1.0428(3) 0.6294(2) 0.78350(14) 0.0201(7) Uani 1 d . . .
N101 N 1.1198(3) 0.58148(17) 0.77138(13) 0.0334(8) Uani 1 d . . .
H10A H 1.1022 0.5436 0.7468 0.040 Uiso 1 calc R . .
H10B H 1.1874 0.5881 0.7881 0.040 Uiso 1 calc R . .
N102 N 0.9413(3) 0.6185(2) 0.75792(14) 0.0460(10) Uani 1 d . . .
H10C H 0.8903 0.6490 0.7658 0.055 Uiso 1 calc R . .
H10D H 0.9248 0.5809 0.7331 0.055 Uiso 1 calc R . .
N103 N 1.0701(2) 0.68666(15) 0.82167(11) 0.0193(6) Uani 1 d . . .
H10E H 1.0202 0.7176 0.8300 0.023 Uiso 1 calc R . .
H10F H 1.1379 0.6931 0.8382 0.023 Uiso 1 calc R . .
C11 C 0.4593(3) 0.59150(19) 0.74431(14) 0.0201(8) Uani 1 d . . .
N111 N 0.3591(2) 0.61312(16) 0.74897(11) 0.0209(7) Uani 1 d . . .
H11A H 0.3502 0.6450 0.7758 0.025 Uiso 1 calc R . .
H11B H 0.3028 0.5953 0.7252 0.025 Uiso 1 calc R . .
N112 N 0.5445(2) 0.61946(17) 0.78119(12) 0.0298(8) Uani 1 d . . .
H11C H 0.6101 0.6058 0.7787 0.036 Uiso 1 calc R . .
H11D H 0.5344 0.6514 0.8078 0.036 Uiso 1 calc R . .
N113 N 0.4728(3) 0.54248(19) 0.70321(13) 0.0409(9) Uani 1 d . . .
H11E H 0.5380 0.5283 0.7002 0.049 Uiso 1 calc R . .
H11F H 0.4165 0.5247 0.6794 0.049 Uiso 1 calc R . .
C12 C 1.2057(3) 0.72726(19) 1.15313(14) 0.0158(7) Uani 1 d . . .
N121 N 1.1799(2) 0.77754(15) 1.19069(11) 0.0200(6) Uani 1 d . . .
H12A H 1.1566 0.7593 1.2195 0.024 Uiso 1 calc R . .
H12B H 1.1863 0.8286 1.1864 0.024 Uiso 1 calc R . .
N122 N 1.2417(2) 0.75558(15) 1.10834(11) 0.0188(6) Uani 1 d . . .
H12C H 1.2480 0.8066 1.1040 0.023 Uiso 1 calc R . .
H12D H 1.2585 0.7228 1.0838 0.023 Uiso 1 calc R . .
N123 N 1.1961(2) 0.64849(15) 1.15941(12) 0.0196(6) Uani 1 d . . .
H12E H 1.1729 0.6298 1.1882 0.024 Uiso 1 calc R . .
H12F H 1.2131 0.6160 1.1347 0.024 Uiso 1 calc R . .
C13 C 0.6716(3) 0.5314(2) 1.09064(14) 0.0183(7) Uani 1 d . . .
N131 N 0.7544(2) 0.48038(16) 1.10604(12) 0.0249(7) Uani 1 d . . .
H13A H 0.8199 0.4983 1.1188 0.030 Uiso 1 calc R . .
H13B H 0.7428 0.4293 1.1033 0.030 Uiso 1 calc R . .
N132 N 0.6878(2) 0.61009(15) 1.09460(12) 0.0217(7) Uani 1 d . . .
H13C H 0.7529 0.6288 1.1073 0.026 Uiso 1 calc R . .
H13D H 0.6334 0.6426 1.0845 0.026 Uiso 1 calc R . .
N133 N 0.5709(2) 0.50294(16) 1.07007(13) 0.0276(7) Uani 1 d . . .
H13E H 0.5169 0.5357 1.0595 0.033 Uiso 1 calc R . .
H13F H 0.5599 0.4518 1.0674 0.033 Uiso 1 calc R . .
OW1 O 0.47140(19) 0.67918(15) 1.05236(11) 0.0184(5) Uani 1 d . . .
OW2 O 0.6652(2) 0.58838(14) 0.92696(11) 0.0200(6) Uani 1 d . . .
OW3 O 0.49871(18) 0.99263(13) 0.62617(9) 0.0236(5) Uani 1 d . . .
OW4 O 0.7950(2) 0.92024(18) 0.56938(12) 0.0275(6) Uani 1 d . . .
OW5 O 0.1777(2) 0.71057(18) 0.96382(12) 0.0249(6) Uani 1 d . . .
OW6 O 0.9019(2) 1.09005(15) 0.98643(12) 0.0220(6) Uani 1 d . . .
OW7 O 0.7522(2) 1.01799(16) 0.71047(11) 0.0405(7) Uani 1 d . . .
OW8 O 0.5136(2) 1.16851(15) 0.89611(11) 0.0181(6) Uani 1 d . . .
OW9 O 0.0822(2) 0.84921(15) 0.90368(10) 0.0200(6) Uani 1 d . . .
OW10 O 0.9037(2) 0.89278(18) 0.75595(12) 0.0283(6) Uiso 1 d . . .
HW11 H 0.477(3) 0.729(3) 1.0638(18) 0.056(14) Uiso 1 d . . .
HW12 H 0.469(3) 0.679(3) 1.015(2) 0.060(15) Uiso 1 d . . .
HW21 H 0.686(3) 0.611(2) 0.9020(16) 0.030(13) Uiso 1 d . . .
HW22 H 0.600(4) 0.618(3) 0.931(2) 0.081(17) Uiso 1 d . . .
HW41 H 0.809(4) 0.965(3) 0.576(2) 0.070(18) Uiso 1 d . . .
HW42 H 0.848(4) 0.891(3) 0.5641(18) 0.056(15) Uiso 1 d . . .
HW51 H 0.150(3) 0.747(2) 0.9519(16) 0.026(13) Uiso 1 d . . .
HW52 H 0.213(3) 0.694(2) 0.9442(17) 0.036(14) Uiso 1 d . . .
HW61 H 0.839(3) 1.090(2) 0.9658(15) 0.021(11) Uiso 1 d . . .
HW62 H 0.899(4) 1.102(3) 1.018(2) 0.068(18) Uiso 1 d . . .
HW81 H 0.561(3) 1.141(2) 0.8973(16) 0.026(12) Uiso 1 d . . .
HW82 H 0.464(4) 1.138(3) 0.8859(19) 0.061(17) Uiso 1 d . . .
HW91 H 0.124(4) 0.887(3) 0.883(2) 0.100 Uiso 1 d . . .
HW92 H 0.030(3) 0.842(2) 0.8880(15) 0.020(12) Uiso 1 d . . .
HW01 H 0.885(3) 0.857(2) 0.7774(18) 0.059(14) Uiso 1 d . . .
HW02 H 0.847(3) 0.916(2) 0.7518(15) 0.037(12) Uiso 1 d . . .

loop_
_atom_site_aniso_label
_atom_site_aniso_U_11
_atom_site_aniso_U_22
_atom_site_aniso_U_33
_atom_site_aniso_U_23
_atom_site_aniso_U_13
_atom_site_aniso_U_12
Eu1 0.01273(8) 0.00993(8) 0.00867(7) -0.00051(7) -0.00008(6) 0.00110(7)
P1 0.0115(4) 0.0117(4) 0.0108(4) 0.0002(3) 0.0010(3) 0.0024(3)
P2 0.0214(5) 0.0101(4) 0.0135(4) 0.0007(3) 0.0014(4) -0.0023(4)
P3 0.0128(4) 0.0096(4) 0.0126(4) 0.0003(3) -0.0004(3) 0.0002(3)
P4 0.0130(4) 0.0107(4) 0.0113(4) -0.0012(3) 0.0003(3) 0.0010(3)
O1 0.0285(14) 0.0120(12) 0.0132(11) 0.0011(9) 0.0063(10) 0.0017(10)
O2 0.0132(12) 0.0119(12) 0.0360(15) -0.0005(10) -0.0086(11) -0.0017(9)
O3 0.0162(12) 0.0118(11) 0.0120(11) 0.0018(9) 0.0034(9) 0.0013(9)
O4 0.0158(12) 0.0116(11) 0.0171(12) 0.0007(9) 0.0032(10) -0.0007(9)
O5 0.0156(12) 0.0100(11) 0.0147(11) 0.0036(9) 0.0027(9) 0.0010(9)
O6 0.0153(12) 0.0170(12) 0.0095(11) -0.0011(9) 0.0002(9) 0.0048(9)
O7 0.0181(12) 0.0118(12) 0.0168(12) -0.0008(9) 0.0024(10) -0.0007(9)
O8 0.0279(14) 0.0089(11) 0.0178(12) 0.0033(9) -0.0043(10) -0.0012(10)
O9 0.0412(16) 0.0162(13) 0.0204(13) 0.0033(10) 0.0106(12) -0.0073(11)
O10 0.0155(12) 0.0167(12) 0.0095(11) -0.0026(9) -0.0009(9) 0.0037(9)
O11 0.0152(12) 0.0126(11) 0.0175(12) -0.0056(9) -0.0010(10) 0.0013(9)
O12 0.0156(12) 0.0170(12) 0.0159(12) 0.0003(9) 0.0026(10) 0.0013(9)
C20 0.0098(16) 0.0120(17) 0.0130(16) -0.0007(12) -0.0013(13) 0.0037(12)
O21 0.0181(12) 0.0177(12) 0.0092(11) -0.0006(9) -0.0006(10) -0.0025(9)
O22 0.0138(12) 0.0152(11) 0.0121(11) -0.0017(9) -0.0002(9) -0.0033(9)
O23 0.0190(12) 0.0148(12) 0.0132(11) 0.0012(9) 0.0015(10) -0.0038(10)
C1 0.0104(16) 0.0137(17) 0.0147(16) 0.0032(13) 0.0008(14) 0.0002(13)
C2 0.0140(17) 0.0107(16) 0.0134(16) -0.0014(13) 0.0031(13) 0.0010(13)
C3 0.0129(15) 0.0113(15) 0.0081(14) -0.0031(13) -0.0003(12) 0.0002(13)
C4 0.0147(17) 0.0120(16) 0.0087(15) -0.0019(12) 0.0009(13) 0.0004(13)
C5 0.0158(17) 0.0102(16) 0.0139(16) -0.0030(13) 0.0054(14) -0.0043(13)
C6 0.0104(16) 0.0104(16) 0.0119(16) 0.0006(13) -0.0016(13) 0.0003(12)
N1 0.0102(13) 0.0076(14) 0.0099(12) 0.0000(10) -0.0009(10) 0.0000(10)
N2 0.0104(13) 0.0088(13) 0.0110(12) -0.0004(11) 0.0014(10) -0.0001(11)
C7 0.0168(18) 0.0188(18) 0.0216(19) 0.0013(14) 0.0037(15) 0.0024(14)
N71 0.0136(14) 0.0228(15) 0.0161(14) 0.0040(13) 0.0019(11) -0.0001(13)
N72 0.0173(16) 0.046(2) 0.0208(16) 0.0094(15) -0.0020(13) 0.0006(14)
N73 0.0179(17) 0.060(2) 0.0238(17) 0.0176(16) 0.0038(14) -0.0018(16)
C8 0.0117(16) 0.0183(19) 0.0088(15) -0.0017(13) -0.0020(13) 0.0001(13)
N81 0.0136(15) 0.0200(15) 0.0185(15) 0.0049(12) 0.0056(12) 0.0030(12)
N82 0.0179(15) 0.0131(14) 0.0194(15) 0.0028(12) 0.0084(12) 0.0044(11)
N83 0.0212(16) 0.0155(15) 0.0218(15) -0.0009(12) 0.0086(13) 0.0020(12)
C91 0.027(2) 0.025(2) 0.0121(17) 0.0032(15) -0.0031(15) -0.0113(16)
N91 0.0293(17) 0.0240(16) 0.0274(16) -0.0080(15) -0.0010(14) -0.0041(15)
N92 0.0251(17) 0.0264(17) 0.0204(16) -0.0065(13) -0.0012(13) -0.0006(13)
N93 0.0250(17) 0.0178(16) 0.0224(16) -0.0058(13) 0.0016(13) -0.0082(13)
C10 0.0224(18) 0.0192(18) 0.0180(17) -0.0008(16) 0.0023(15) -0.0030(16)
N101 0.054(2) 0.0196(17) 0.0338(19) -0.0057(14) 0.0252(17) 0.0004(16)
N102 0.036(2) 0.048(2) 0.043(2) -0.0189(17) -0.0162(17) -0.0019(17)
N103 0.0190(15) 0.0200(16) 0.0157(15) -0.0065(12) -0.0041(12) 0.0053(12)
C11 0.022(2) 0.0120(18) 0.0230(19) -0.0040(15) -0.0038(16) 0.0019(14)
N111 0.0159(15) 0.0290(17) 0.0178(15) -0.0102(12) 0.0033(12) -0.0032(12)
N112 0.0194(16) 0.036(2) 0.0287(17) -0.0222(14) -0.0082(13) 0.0097(14)
N113 0.0221(18) 0.048(2) 0.044(2) -0.0329(17) -0.0130(16) 0.0177(16)
C12 0.0099(17) 0.0170(18) 0.0191(17) 0.0039(14) -0.0007(14) -0.0006(13)
N121 0.0323(18) 0.0136(15) 0.0153(14) 0.0039(12) 0.0072(13) -0.0027(13)
N122 0.0218(16) 0.0101(14) 0.0277(16) 0.0014(12) 0.0128(13) 0.0012(12)
N123 0.0235(16) 0.0128(15) 0.0232(15) 0.0049(12) 0.0064(13) -0.0024(12)
C13 0.0146(18) 0.0180(18) 0.0222(18) -0.0006(15) 0.0035(15) -0.0002(14)
N131 0.0175(16) 0.0157(15) 0.0382(19) 0.0003(14) -0.0019(14) -0.0025(12)
N132 0.0175(16) 0.0143(15) 0.0314(17) 0.0001(12) 0.0008(13) -0.0026(11)
N133 0.0142(16) 0.0128(15) 0.052(2) 0.0011(14) -0.0010(14) 0.0009(12)
OW1 0.0254(14) 0.0152(14) 0.0148(13) -0.0007(11) 0.0048(11) -0.0023(11)
OW2 0.0140(13) 0.0181(14) 0.0284(15) 0.0060(12) 0.0060(11) 0.0011(10)
OW3 0.0252(14) 0.0234(13) 0.0224(13) 0.0041(11) 0.0056(11) 0.0060(11)
OW4 0.0222(15) 0.0158(15) 0.0482(18) -0.0055(13) 0.0156(13) -0.0019(12)
OW5 0.0226(16) 0.0229(16) 0.0301(16) 0.0022(13) 0.0076(13) 0.0017(13)
OW6 0.0183(15) 0.0297(15) 0.0180(14) -0.0048(12) 0.0036(12) -0.0013(12)
OW7 0.0412(18) 0.0374(17) 0.0433(17) -0.0038(14) 0.0097(14) 0.0004(13)
OW8 0.0174(14) 0.0126(13) 0.0243(14) -0.0020(11) 0.0041(12) 0.0006(12)
OW9 0.0168(14) 0.0221(15) 0.0194(13) -0.0001(10) 0.0000(12) -0.0046(11)

loop_
_atom_type_symbol
_atom_type_description
_atom_type_scat_dispersion_real
_atom_type_scat_dispersion_imag
_atom_type_scat_source
C C 0.0033 0.0016 'International Tables Vol C Tables 4.2.6.8 and 6.1.1.4'
H H 0.0000 0.0000 'International Tables Vol C Tables 4.2.6.8 and 6.1.1.4'
N N 0.0061 0.0033 'International Tables Vol C Tables 4.2.6.8 and 6.1.1.4'
O O 0.0106 0.0060 'International Tables Vol C Tables 4.2.6.8 and 6.1.1.4'
P P 0.1023 0.0942 'International Tables Vol C Tables 4.2.6.8 and 6.1.1.4'
Eu Eu -0.1578 3.6682 'International Tables Vol C Tables 4.2.6.8 and 6.1.1.4'

loop_
_geom_angle_atom_site_label_1
_geom_angle_atom_site_label_2
_geom_angle_atom_site_label_3
_geom_angle
_geom_angle_site_symmetry_1
_geom_angle_site_symmetry_3
_geom_angle_publ_flag
O8 Eu1 O1 154.99(7) . . yes
O8 Eu1 O10 101.29(8) . . yes
O1 Eu1 O10 80.70(7) . . yes
O8 Eu1 O6 81.07(8) . . yes
O1 Eu1 O6 102.22(8) . . yes
O10 Eu1 O6 167.97(7) . . yes
O8 Eu1 O23 130.62(7) . . yes
O1 Eu1 O23 73.89(7) . . yes
O10 Eu1 O23 90.76(7) . . yes
O6 Eu1 O23 79.02(7) . . yes
O8 Eu1 O22 80.56(7) . . yes
O1 Eu1 O22 124.14(7) . . yes
O10 Eu1 O22 81.63(7) . . yes
O6 Eu1 O22 87.18(7) . . yes
O23 Eu1 O22 53.84(7) . . yes
O8 Eu1 N1 90.75(7) . . yes
O1 Eu1 N1 68.24(7) . . yes
O10 Eu1 N1 123.16(7) . . yes
O6 Eu1 N1 68.30(7) . . yes
O23 Eu1 N1 121.90(7) . . yes
O22 Eu1 N1 155.05(7) . . yes
O8 Eu1 N2 67.58(7) . . yes
O1 Eu1 N2 90.92(7) . . yes
O10 Eu1 N2 67.51(7) . . yes
O6 Eu1 N2 123.71(7) . . yes
O23 Eu1 N2 155.53(7) . . yes
O22 Eu1 N2 128.83(7) . . yes
N1 Eu1 N2 66.75(7) . . yes
O8 Eu1 C20 106.06(8) . . no
O1 Eu1 C20 98.94(8) . . no
O10 Eu1 C20 85.88(8) . . no
O6 Eu1 C20 82.15(8) . . no
O23 Eu1 C20 26.66(7) . . no
O22 Eu1 C20 27.18(7) . . no
N1 Eu1 C20 143.34(8) . . no
N2 Eu1 C20 149.77(8) . . no
O8 Eu1 P3 140.45(6) . . no
O1 Eu1 P3 19.14(5) . . no
O10 Eu1 P3 97.16(6) . . no
O6 Eu1 P3 88.01(6) . . no
O23 Eu1 P3 83.31(6) . . no
O22 Eu1 P3 137.00(5) . . no
N1 Eu1 P3 50.16(5) . . no
N2 Eu1 P3 88.23(6) . . no
C20 Eu1 P3 109.92(7) . . no
O8 Eu1 P4 97.80(6) . . no
O1 Eu1 P4 75.69(6) . . no
O10 Eu1 P4 19.49(5) . . no
O6 Eu1 P4 172.53(5) . . no
O23 Eu1 P4 106.95(6) . . no
O22 Eu1 P4 99.95(6) . . no
N1 Eu1 P4 104.40(6) . . no
N2 Eu1 P4 49.67(5) . . no
C20 Eu1 P4 105.22(7) . . no
P3 Eu1 P4 88.25(3) . . no
O8 Eu1 P2 19.00(5) . . no
O1 Eu1 P2 140.21(6) . . no
O10 Eu1 P2 87.05(6) . . no
O6 Eu1 P2 97.54(6) . . no
O23 Eu1 P2 144.40(5) . . no
O22 Eu1 P2 90.75(5) . . no
N1 Eu1 P2 88.08(6) . . no
N2 Eu1 P2 49.64(5) . . no
C20 Eu1 P2 117.85(7) . . no
P3 Eu1 P2 132.22(3) . . no
P4 Eu1 P2 80.25(3) . . no
O4 P1 O5 110.29(12) . . no
O4 P1 O6 112.81(12) . . no
O5 P1 O6 112.93(12) . . no
O4 P1 C2 109.05(13) . . no
O5 P1 C2 107.26(13) . . no
O6 P1 C2 104.12(13) . . no
O4 P1 Eu1 127.94(9) . . no
O5 P1 Eu1 119.20(9) . . no
O6 P1 Eu1 32.80(8) . . no
C2 P1 Eu1 71.57(10) . . no
O9 P2 O7 112.80(13) . . no
O9 P2 O8 112.18(13) . . no
O7 P2 O8 111.60(13) . . no
O9 P2 C5 107.19(14) . . no
O7 P2 C5 108.85(13) . . no
O8 P2 C5 103.67(13) . . no
O9 P2 Eu1 121.11(10) . . no
O7 P2 Eu1 122.43(9) . . no
O8 P2 Eu1 29.75(8) . . no
C5 P2 Eu1 73.93(10) . . no
O2 P3 O1 114.04(13) . . no
O2 P3 O3 110.81(13) . . no
O1 P3 O3 111.24(12) . . no
O2 P3 C1 105.88(13) . . no
O1 P3 C1 103.32(13) . . no
O3 P3 C1 111.19(13) . . no
O2 P3 Eu1 122.64(10) . . no
O1 P3 Eu1 30.44(8) . . no
O3 P3 Eu1 123.16(9) . . no
C1 P3 Eu1 72.88(10) . . no
O12 P4 O11 110.90(12) . . no
O12 P4 O10 112.12(12) . . no
O11 P4 O10 114.26(12) . . no
O12 P4 C6 109.46(13) . . no
O11 P4 C6 105.91(13) . . no
O10 P4 C6 103.67(13) . . no
O12 P4 Eu1 125.11(9) . . no
O11 P4 Eu1 121.32(9) . . no
O10 P4 Eu1 31.16(8) . . no
C6 P4 Eu1 72.57(10) . . no
P3 O1 Eu1 130.42(12) . . no
P1 O6 Eu1 126.99(11) . . no
P2 O8 Eu1 131.25(12) . . no
P4 O10 Eu1 129.35(11) . . no
O21 C20 O23 122.6(3) . . no
O21 C20 O22 121.5(3) . . no
O23 C20 O22 115.9(3) . . no
O21 C20 Eu1 179.2(2) . . no
O23 C20 Eu1 57.31(15) . . no
O22 C20 Eu1 58.56(14) . . no
C20 O22 Eu1 94.26(17) . . no
C20 O23 Eu1 96.03(17) . . no
N1 C1 P3 111.9(2) . . no
N1 C2 P1 112.3(2) . . no
N1 C3 C4 112.3(2) . . no
N2 C4 C3 112.4(2) . . no
N2 C5 P2 111.9(2) . . no
N2 C6 P4 111.30(19) . . no
C2 N1 C1 109.6(2) . . no
C2 N1 C3 110.9(2) . . no
C1 N1 C3 108.5(2) . . no
C2 N1 Eu1 107.26(16) . . no
C1 N1 Eu1 108.86(17) . . no
C3 N1 Eu1 111.61(17) . . no
C6 N2 C5 109.2(2) . . no
C6 N2 C4 111.7(2) . . no
C5 N2 C4 108.8(2) . . no
C6 N2 Eu1 107.24(16) . . no
C5 N2 Eu1 109.10(17) . . no
C4 N2 Eu1 110.76(17) . . no
N73 C7 N71 120.7(3) . . no
N73 C7 N72 118.7(3) . . no
N71 C7 N72 120.6(3) . . no
N81 C8 N82 120.8(3) . . no
N81 C8 N83 120.2(3) . . no
N82 C8 N83 119.0(3) . . no
N93 C91 N92 120.7(3) . . no
N93 C91 N91 120.1(3) . . no
N92 C91 N91 119.1(3) . . no
N102 C10 N103 121.2(3) . . no
N102 C10 N101 119.1(3) . . no
N103 C10 N101 119.7(3) . . no
N112 C11 N113 121.0(3) . . no
N112 C11 N111 119.1(3) . . no
N113 C11 N111 119.9(3) . . no
N121 C12 N123 120.5(3) . . no
N121 C12 N122 120.0(3) . . no
N123 C12 N122 119.5(3) . . no
N132 C13 N131 120.9(3) . . no
N132 C13 N133 119.7(3) . . no
N131 C13 N133 119.4(3) . . no

loop_
_geom_bond_atom_site_label_1
_geom_bond_atom_site_label_2
_geom_bond_distance
_geom_bond_site_symmetry_2
_geom_bond_publ_flag
Eu1 O8 2.343(2) . yes
Eu1 O1 2.361(2) . yes
Eu1 O10 2.376(2) . yes
Eu1 O6 2.409(2) . yes
Eu1 O23 2.419(2) . yes
Eu1 O22 2.446(2) . yes
Eu1 N1 2.703(3) . yes
Eu1 N2 2.734(3) . yes
Eu1 C20 2.858(3) . no
Eu1 P3 3.5473(12) . no
Eu1 P4 3.5498(13) . no
Eu1 P2 3.5505(13) . no
P1 O4 1.526(2) . yes
P1 O5 1.529(2) . yes
P1 O6 1.537(2) . yes
P1 C2 1.839(3) . yes
P2 O9 1.521(2) . yes
P2 O7 1.531(2) . yes
P2 O8 1.538(2) . yes
P2 C5 1.815(3) . yes
P3 O2 1.518(2) . yes
P3 O1 1.528(2) . yes
P3 O3 1.531(2) . yes
P3 C1 1.833(3) . yes
P4 O12 1.521(2) . yes
P4 O11 1.527(2) . yes
P4 O10 1.531(2) . yes
P4 C6 1.832(3) . yes
C20 O21 1.271(3) . yes
C20 O23 1.290(3) . yes
C20 O22 1.309(3) . yes
C1 N1 1.487(4) . no
C2 N1 1.480(3) . no
C3 N1 1.490(4) . no
C3 C4 1.514(4) . yes
C4 N2 1.488(4) . no
C5 N2 1.484(4) . no
C6 N2 1.480(4) . no
C7 N73 1.321(4) . no
C7 N71 1.321(4) . no
C7 N72 1.328(4) . no
C8 N81 1.319(4) . no
C8 N82 1.324(4) . no
C8 N83 1.334(4) . no
C91 N93 1.319(4) . no
C91 N92 1.325(4) . no
C91 N91 1.336(4) . no
C10 N102 1.297(4) . no
C10 N103 1.317(4) . no
C10 N101 1.321(4) . no
C11 N112 1.318(4) . no
C11 N113 1.318(4) . no
C11 N111 1.320(4) . no
C12 N121 1.318(4) . no
C12 N123 1.325(4) . no
C12 N122 1.334(4) . no
C13 N132 1.322(4) . no
C13 N131 1.326(4) . no
C13 N133 1.332(4) . no
